data_1550521
loop_
_publ_author_name
'Gryl, Marlena'
'Rydz, Agnieszka'
'Wojnarska, Joanna'
'Krawczuk, Anna'
'Kozie\/l, Marcin'
'Seidler, Tomasz'
'Ostrowska, Katarzyna'
'Marzec, Monika'
'Stadnicka, Katarzyna Marta'

_publ_section_title
;
 Origin of chromic effects and crystal-to-crystal phase transition in the
 polymorphs of tyraminium violurate
;
_journal_coeditor_code YC5016
_journal_issue 2
_journal_name_full IUCrJ
_journal_page_first
;
;
_journal_paper_doi 10.1107/S2052252518017037
_journal_volume 6
_journal_year 2019
_chemical_formula_moiety 'C4 H2 N3 O4, C8 H12 N O'
_chemical_formula_sum 'C12 H14 N4 O5'
_chemical_formula_weight 294.27
_chemical_name_common 'tyraminium violurate'
_chemical_name_systematic
; 
'2-(4-hydroxyphenyl)ethanaminium [(2,4,6-trioxotetrahydropyrimidin-5(2H)-ylidene)amino]oxidanide'
;
_space_group_crystal_system monoclinic
_space_group_IT_number 14
_space_group_name_Hall '-P 2ybc'
_space_group_name_H-M_alt 'P 1 21/c 1'
_symmetry_space_group_name_Hall '-P 2ybc'
_symmetry_space_group_name_H-M 'P 1 21/c 1'
_atom_sites_solution_hydrogens mixed
_audit_creation_method SHELXL-2014/7
_cell_angle_alpha 90
_cell_angle_beta 91.858(16)
_cell_angle_gamma 90
_cell_formula_units_Z 4
_cell_length_a 6.8711(13)
_cell_length_b 15.119(2)
_cell_length_c 11.884(2)
_cell_measurement_reflns_used 3199
_cell_measurement_temperature 130(1)
_cell_measurement_theta_max 28.2110
_cell_measurement_theta_min 3.2340
_cell_volume 1233.9(4)
_computing_cell_refinement 'CrysAlisPro 1.171.38.34a (Rigaku OD, 2015)'
_computing_data_collection 'CrysAlisPro 1.171.38.34a (Rigaku OD, 2015)'
_computing_data_reduction 'CrysAlisPro 1.171.38.34a (Rigaku OD, 2015)'
_computing_molecular_graphics 'Ortep3 (Farrugia, 1997)'
_computing_publication_material 'SHELXL-97 (Sheldrick, 2008)'
_computing_structure_refinement 'SHELXL-2014/7 (Sheldrick, 2014)'
_computing_structure_solution 'SIR-97 (ALTOMARE et al., 1999)'
_diffrn_ambient_temperature 130(1)
_diffrn_detector_area_resol_mean 10.3756
_diffrn_measured_fraction_theta_full 0.999
_diffrn_measured_fraction_theta_max 0.8824
_diffrn_measurement_device_type 'SuperNova, Dual, Cu at zero, Atlas'
_diffrn_measurement_method '\w scans'
_diffrn_radiation_type MoK\a
_diffrn_radiation_wavelength 0.71073
_diffrn_reflns_av_R_equivalents 0.1779
_diffrn_reflns_av_unetI/netI 0.2084
_diffrn_reflns_Laue_measured_fraction_full 0.999
_diffrn_reflns_Laue_measured_fraction_max 0.942
_diffrn_reflns_limit_h_max 9
_diffrn_reflns_limit_h_min -9
_diffrn_reflns_limit_k_max 20
_diffrn_reflns_limit_k_min -20
_diffrn_reflns_limit_l_max 16
_diffrn_reflns_limit_l_min -16
_diffrn_reflns_number 23617
_diffrn_reflns_point_group_measured_fraction_full 0.999
_diffrn_reflns_point_group_measured_fraction_max 0.942
_diffrn_reflns_theta_full 25.242
_diffrn_reflns_theta_max 29.8514
_diffrn_reflns_theta_min 2.9793
_diffrn_source 'micro-focus sealed X-ray tube'
_exptl_absorpt_coefficient_mu 0.126
_exptl_absorpt_correction_T_max 1.00000
_exptl_absorpt_correction_T_min 0.26019
_exptl_absorpt_correction_type multi-scan
_exptl_absorpt_process_details
;
CrysAlisPro 1.171.38.34a (Rigaku Oxford Diffraction, 2015)
Empirical absorption correction using spherical harmonics,
 implemented in SCALE3 ABSPACK scaling algorithm.
;
_exptl_crystal_colour purple
_exptl_crystal_density_diffrn 1.584
_exptl_crystal_description plate
_exptl_crystal_F_000 616
_exptl_crystal_size_max 0.180
_exptl_crystal_size_mid 0.180
_exptl_crystal_size_min 0.100
_refine_diff_density_max 0.295
_refine_diff_density_min -0.310
_refine_diff_density_rms 0.073
_refine_ls_extinction_method none
_refine_ls_goodness_of_fit_ref 0.875
_refine_ls_hydrogen_treatment mixed
_refine_ls_matrix_type full
_refine_ls_number_parameters 209
_refine_ls_number_reflns 4891
_refine_ls_number_restraints 0
_refine_ls_restrained_S_all 0.875
_refine_ls_R_factor_all 0.1865
_refine_ls_R_factor_gt 0.0673
_refine_ls_shift/su_max 0.001
_refine_ls_shift/su_mean 0.000
_refine_ls_structure_factor_coef Fsqd
_refine_ls_weighting_details 'w=1/[\s^2^(Fo^2^)+(0.0848P)^2^] where P=(Fo^2^+2Fc^2^)/3'
_refine_ls_weighting_scheme calc
_refine_ls_wR_factor_gt 0.1472
_refine_ls_wR_factor_ref 0.1774
_reflns_Friedel_coverage 0.000
_reflns_number_gt 2109
_reflns_number_total 4891
_reflns_threshold_expression 'I > 2\s(I)'
_cod_data_source_file yc5016.cif
_cod_data_source_block II
_cod_database_code 1550521
_shelx_shelxl_version_number 2014/7
_shelx_space_group_comment
;
The symmetry employed for this shelxl refinement is uniquely defined
by the following loop, which should always be used as a source of
symmetry information in preference to the above space-group names.
They are only intended as comments.
;
_shelx_estimated_absorpt_t_min 0.978
_shelx_estimated_absorpt_t_max 0.988

loop_
_space_group_symop_operation_xyz
'x, y, z'
'-x, y+1/2, -z+1/2'
'-x, -y, -z'
'x, -y-1/2, z-1/2'

loop_
_atom_site_label
_atom_site_type_symbol
_atom_site_fract_x
_atom_site_fract_y
_atom_site_fract_z
_atom_site_U_iso_or_equiv
_atom_site_adp_type
_atom_site_occupancy
_atom_site_site_symmetry_order
_atom_site_calc_flag
_atom_site_refinement_flags_posn
_atom_site_refinement_flags_adp
O6A O -0.1433(3) 0.36167(15) 0.69235(18) 0.0213(6) Uani 1 1 d . .
O2A O -0.0811(3) 0.11010(15) 0.4943(2) 0.0236(6) Uani 1 1 d . .
O1A O -0.2429(3) 0.50735(15) 0.41684(19) 0.0271(6) Uani 1 1 d . .
O4A O -0.1850(3) 0.35805(14) 0.29258(18) 0.0193(5) Uani 1 1 d . .
O1B O 0.2309(3) 0.45053(15) 0.2832(2) 0.0239(6) Uani 1 1 d . .
H1B H 0.254(5) 0.473(3) 0.348(3) 0.029 Uiso 1 1 d . U
N3A N -0.1315(4) 0.23665(18) 0.3969(2) 0.0159(6) Uani 1 1 d . .
H3A H -0.130(5) 0.211(2) 0.332(3) 0.019 Uiso 1 1 d . U
N1A N -0.1301(4) 0.23670(18) 0.5903(2) 0.0196(6) Uani 1 1 d . .
H1A H -0.124(5) 0.210(2) 0.660(3) 0.024 Uiso 1 1 d . U
C4A C -0.1661(4) 0.3267(2) 0.3876(3) 0.0162(7) Uani 1 1 d . .
C5A C -0.1754(4) 0.3737(2) 0.4924(3) 0.0170(7) Uani 1 1 d . .
N2A N -0.2167(4) 0.46060(18) 0.5038(2) 0.0211(6) Uani 1 1 d . .
C1B C 0.2875(4) 0.3654(2) 0.2992(3) 0.0182(7) Uani 1 1 d . .
C3B C 0.3933(4) 0.2418(2) 0.4107(3) 0.0210(8) Uani 1 1 d . .
H3B H 0.4296 0.2179 0.4823 0.031 Uiso 1 1 calc R U
C2B C 0.3387(5) 0.3300(2) 0.4031(3) 0.0216(8) Uani 1 1 d . .
H2B H 0.3367 0.3658 0.4688 0.032 Uiso 1 1 calc R U
C6B C 0.2886(5) 0.3124(2) 0.2041(3) 0.0228(8) Uani 1 1 d . .
H6B H 0.2526 0.3363 0.1325 0.034 Uiso 1 1 calc R U
C5B C 0.3425(5) 0.2241(2) 0.2141(3) 0.0251(8) Uani 1 1 d . .
H5B H 0.3423 0.1881 0.1486 0.038 Uiso 1 1 calc R U
C8B C 0.3230(5) 0.0310(2) 0.3818(3) 0.0226(8) Uani 1 1 d . .
H8B1 H 0.3864 -0.0272 0.3941 0.034 Uiso 1 1 calc R U
H8B2 H 0.2912 0.0555 0.4562 0.034 Uiso 1 1 calc R U
C2A C -0.1121(4) 0.1898(2) 0.4938(3) 0.0164(7) Uani 1 1 d . .
C4B C 0.3963(4) 0.1875(2) 0.3167(3) 0.0205(8) Uani 1 1 d . .
C7B C 0.4625(5) 0.0927(2) 0.3245(3) 0.0230(8) Uani 1 1 d . .
H7B1 H 0.5896 0.0908 0.3662 0.034 Uiso 1 1 calc R U
H7B2 H 0.4833 0.0704 0.2475 0.034 Uiso 1 1 calc R U
N2B N 0.1410(4) 0.0189(2) 0.3130(3) 0.0223(7) Uani 1 1 d . .
H22 H 0.141(5) -0.012(3) 0.254(3) 0.027 Uiso 1 1 d . U
H23 H 0.079(5) 0.075(3) 0.297(3) 0.027 Uiso 1 1 d . U
H21 H 0.049(5) -0.013(3) 0.353(3) 0.027 Uiso 1 1 d . U
C6A C -0.1500(5) 0.3279(2) 0.5978(3) 0.0179(7) Uani 1 1 d . .

loop_
_atom_site_aniso_label
_atom_site_aniso_U_11
_atom_site_aniso_U_22
_atom_site_aniso_U_33
_atom_site_aniso_U_23
_atom_site_aniso_U_13
_atom_site_aniso_U_12
O6A 0.0345(14) 0.0162(12) 0.0131(13) -0.0016(10) -0.0014(10) -0.0009(10)
O2A 0.0357(14) 0.0129(12) 0.0222(13) -0.0013(11) -0.0001(10) 0.0003(10)
O1A 0.0467(15) 0.0168(14) 0.0177(13) 0.0037(11) 0.0011(11) 0.0044(11)
O4A 0.0310(13) 0.0133(12) 0.0136(12) 0.0013(10) -0.0001(9) 0.0016(10)
O1B 0.0374(14) 0.0119(12) 0.0224(14) -0.0011(11) -0.0011(11) 0.0019(10)
N3A 0.0268(15) 0.0113(15) 0.0096(15) -0.0022(11) 0.0014(12) -0.0001(11)
N1A 0.0349(17) 0.0125(15) 0.0114(15) 0.0029(12) -0.0005(12) 0.0014(12)
C4A 0.0164(16) 0.0125(16) 0.0197(19) 0.0013(14) 0.0008(13) -0.0012(12)
C5A 0.0221(17) 0.0110(16) 0.0178(17) -0.0021(14) 0.0015(13) 0.0006(12)
N2A 0.0286(16) 0.0149(15) 0.0199(16) 0.0019(13) -0.0001(12) 0.0008(11)
C1B 0.0180(17) 0.0131(17) 0.0234(19) 0.0032(15) 0.0014(13) 0.0013(12)
C3B 0.0205(18) 0.0168(18) 0.026(2) 0.0007(15) 0.0012(14) -0.0003(13)
C2B 0.0258(19) 0.0180(18) 0.021(2) -0.0049(15) 0.0013(14) -0.0007(14)
C6B 0.0298(19) 0.0199(19) 0.0185(19) 0.0012(15) -0.0026(14) -0.0008(14)
C5B 0.030(2) 0.020(2) 0.025(2) -0.0039(15) -0.0006(15) -0.0005(15)
C8B 0.0277(19) 0.0163(18) 0.0236(19) -0.0003(15) -0.0048(14) 0.0007(14)
C2A 0.0207(17) 0.0118(17) 0.0167(18) -0.0010(14) -0.0021(13) -0.0013(12)
C4B 0.0201(17) 0.0139(18) 0.028(2) -0.0011(15) 0.0038(14) 0.0001(13)
C7B 0.0248(19) 0.0169(18) 0.027(2) -0.0016(16) -0.0019(14) 0.0015(14)
N2B 0.0287(17) 0.0145(16) 0.0236(18) -0.0056(13) 0.0011(13) -0.0013(13)
C6A 0.0224(17) 0.0125(17) 0.0188(18) -0.0010(14) 0.0007(13) -0.0018(13)

loop_
_atom_type_symbol
_atom_type_description
_atom_type_scat_dispersion_real
_atom_type_scat_dispersion_imag
_atom_type_scat_source
C C 0.0033 0.0016 'International Tables Vol C Tables 4.2.6.8 and 6.1.1.4'
H H 0.0000 0.0000 'International Tables Vol C Tables 4.2.6.8 and 6.1.1.4'
N N 0.0061 0.0033 'International Tables Vol C Tables 4.2.6.8 and 6.1.1.4'
O O 0.0106 0.0060 'International Tables Vol C Tables 4.2.6.8 and 6.1.1.4'

loop_
_geom_angle_atom_site_label_1
_geom_angle_atom_site_label_2
_geom_angle_atom_site_label_3
_geom_angle
C1B O1B H1B 102(3)
C2A N3A C4A 126.4(3)
C2A N3A H3A 121(2)
C4A N3A H3A 112(2)
C2A N1A C6A 125.8(3)
C2A N1A H1A 122(2)
C6A N1A H1A 113(2)
O4A C4A N3A 117.7(3)
O4A C4A C5A 126.9(3)
N3A C4A C5A 115.4(3)
N2A C5A C6A 113.7(3)
N2A C5A C4A 125.6(3)
C6A C5A C4A 120.6(3)
O1A N2A C5A 119.2(3)
O1B C1B C2B 123.8(3)
O1B C1B C6B 116.3(3)
C2B C1B C6B 119.9(3)
C4B C3B C2B 121.8(3)
C4B C3B H3B 119.1
C2B C3B H3B 119.1
C1B C2B C3B 119.4(3)
C1B C2B H2B 120.3
C3B C2B H2B 120.3
C1B C6B C5B 119.6(3)
C1B C6B H6B 120.2
C5B C6B H6B 120.2
C4B C5B C6B 121.7(3)
C4B C5B H5B 119.2
C6B C5B H5B 119.2
N2B C8B C7B 111.3(3)
N2B C8B H8B1 109.4
C7B C8B H8B1 109.4
N2B C8B H8B2 109.4
C7B C8B H8B2 109.4
H8B1 C8B H8B2 108.0
O2A C2A N3A 122.2(3)
O2A C2A N1A 122.0(3)
N3A C2A N1A 115.8(3)
C5B C4B C3B 117.6(3)
C5B C4B C7B 120.6(3)
C3B C4B C7B 121.7(3)
C4B C7B C8B 114.8(3)
C4B C7B H7B1 108.6
C8B C7B H7B1 108.6
C4B C7B H7B2 108.6
C8B C7B H7B2 108.6
H7B1 C7B H7B2 107.5
C8B N2B H22 120(2)
C8B N2B H23 111(2)
H22 N2B H23 110(3)
C8B N2B H21 111(2)
H22 N2B H21 99(3)
H23 N2B H21 104(3)
O6A C6A N1A 118.0(3)
O6A C6A C5A 126.4(3)
N1A C6A C5A 115.6(3)

loop_
_geom_bond_atom_site_label_1
_geom_bond_atom_site_label_2
_geom_bond_distance
O6A C6A 1.234(4)
O2A C2A 1.223(4)
O1A N2A 1.260(3)
O4A C4A 1.227(4)
O1B C1B 1.356(4)
O1B H1B 0.86(4)
N3A C2A 1.355(4)
N3A C4A 1.386(4)
N3A H3A 0.86(4)
N1A C2A 1.359(4)
N1A C6A 1.388(4)
N1A H1A 0.93(3)
C4A C5A 1.438(5)
C5A N2A 1.351(4)
C5A C6A 1.437(5)
C1B C2B 1.380(4)
C1B C6B 1.386(5)
C3B C4B 1.387(5)
C3B C2B 1.388(5)
C3B H3B 0.9500
C2B H2B 0.9500
C6B C5B 1.389(5)
C6B H6B 0.9500
C5B C4B 1.378(5)
C5B H5B 0.9500
C8B N2B 1.483(4)
C8B C7B 1.515(5)
C8B H8B1 0.9900
C8B H8B2 0.9900
C4B C7B 1.506(5)
C7B H7B1 0.9900
C7B H7B2 0.9900
N2B H22 0.84(4)
N2B H23 0.96(4)
N2B H21 0.94(4)

loop_
_geom_hbond_atom_site_label_D
_geom_hbond_atom_site_label_H
_geom_hbond_atom_site_label_A
_geom_hbond_distance_DH
_geom_hbond_distance_HA
_geom_hbond_distance_DA
_geom_hbond_angle_DHA
_geom_hbond_site_symmetry_A
O1B H1B N2A 0.86(4) 2.05(4) 2.870(4) 161(3) 3_566
N3A H3A O6A 0.86(4) 1.99(4) 2.848(4) 172(3) 4_565
N1A H1A O4A 0.93(3) 1.93(4) 2.834(4) 163(3) 4_566
C2B H2B O1A 0.95 2.45 3.339(4) 155.9 3_566
N2B H22 O1A 0.84(4) 2.19(4) 2.847(4) 135(3) 2_545
N2B H22 O4A 0.84(4) 2.07(4) 2.758(4) 139(3) 2_545
N2B H23 O6A 0.96(4) 2.16(4) 2.991(4) 143(3) 4_565
N2B H21 O2A 0.94(4) 2.34(4) 3.046(4) 132(3) 3_556

loop_
_geom_torsion_atom_site_label_1
_geom_torsion_atom_site_label_2
_geom_torsion_atom_site_label_3
_geom_torsion_atom_site_label_4
_geom_torsion
C2A N3A C4A O4A -178.0(3)
C2A N3A C4A C5A 2.1(4)
O4A C4A C5A N2A 3.5(5)
N3A C4A C5A N2A -176.6(3)
O4A C4A C5A C6A -179.9(3)
N3A C4A C5A C6A 0.0(4)
C6A C5A N2A O1A -179.7(3)
C4A C5A N2A O1A -2.9(5)
O1B C1B C2B C3B 179.5(3)
C6B C1B C2B C3B 0.8(5)
C4B C3B C2B C1B -0.6(5)
O1B C1B C6B C5B -179.2(3)
C2B C1B C6B C5B -0.4(5)
C1B C6B C5B C4B -0.3(5)
C4A N3A C2A O2A -179.8(3)
C4A N3A C2A N1A 0.5(4)
C6A N1A C2A O2A 174.6(3)
C6A N1A C2A N3A -5.6(5)
C6B C5B C4B C3B 0.6(5)
C6B C5B C4B C7B -177.3(3)
C2B C3B C4B C5B -0.1(5)
C2B C3B C4B C7B 177.7(3)
C5B C4B C7B C8B -110.6(4)
C3B C4B C7B C8B 71.6(4)
N2B C8B C7B C4B 68.0(4)
C2A N1A C6A O6A -172.2(3)
C2A N1A C6A C5A 7.4(5)
N2A C5A C6A O6A -7.7(5)
C4A C5A C6A O6A 175.3(3)
N2A C5A C6A N1A 172.7(3)
C4A C5A C6A N1A -4.2(4)
